data_1100637
loop_
_publ_author_name
'Anfang, S.'
'Gr\"ob, T.'
'Harms, K.'
'Seybert, G.'
'Massa, W.'
'Greiner, A.'
'Dehnicke, K.'

_publ_section_title
;
 Phosphaniminato-Komplexe von Seltenerdelementen. Die Kristallstrukturen
 von [Yb~2~Cp~3~(NPPh~3~)~3~], [YCp(NPPh~3~)(\m-OSiMe~2~NPPh~3~)]~2~ und
 [M(NPPh~3~)~2~(\m-OSiMe~2~NPPh~3~)]~2~ mit M = Y und Sm
;
_journal_coden_ASTM ZAACAB
_journal_issue 11
_journal_name_full
;
 Zeitschrift fuer Anorganische und Allgemeine Chemie
;
_journal_page_first 1853
_journal_page_last 1859
_journal_paper_doi 10.1002/(sici)1521-3749(199911)625:11<1853::aid-zaac1853>3.0.co;2-4
_journal_volume 625
_journal_year 1999
_chemical_formula_sum 'C126 H118 N6 O2 P6 Si2 Y2'
_space_group_IT_number 14
_symmetry_cell_setting monoclinic
_symmetry_space_group_name_Hall '-P 2yn'
_symmetry_space_group_name_H-M 'P 1 21/n 1'
_cell_angle_alpha 90
_cell_angle_beta 98.716(9)
_cell_angle_gamma 90
_cell_formula_units_Z 2
_cell_length_a 18.0406(15)
_cell_length_b 14.0182(8)
_cell_length_c 22.2165(16)
_cod_original_sg_symbol_H-M 'P 21/n'
_cod_database_code 1100637

loop_
_symmetry_equiv_pos_site_id
_symmetry_equiv_pos_as_xyz
1 x,y,z
2 1/2+x,1/2-y,1/2+z
3 -x,-y,-z
4 -1/2-x,-1/2+y,-1/2-z

loop_
_atom_site_label
_atom_site_type_symbol
_atom_site_fract_x
_atom_site_fract_y
_atom_site_fract_z
Y1 Y 1.06083(3) -0.53138(4) 0.94497(2)
P1 P 1.24972(8) -0.62492(12) 0.99396(7)
P2 P 1.05799(8) -0.36790(13) 0.81717(7)
P3 P 0.98295(8) -0.73138(11) 0.83677(7)
Si1 Si 0.93767(8) -0.68285(11) 0.95677(7)
N1 N 1.1691(2) -0.5877(3) 0.9834(2)
N2 N 1.0642(2) -0.4498(4) 0.8632(2)
N3 N 0.9923(2) -0.6756(3) 0.89925(18)
O1 O 0.96243(18) -0.5846(2) 0.99250(16)
C1 C 1.2556(3) -0.7556(4) 1.0007(3)
C2 C 1.1885(4) -0.8033(6) 0.9958(4)
H1 H 1.14280 -0.76830 0.98960
C3 C 1.1865(5) -0.9015(7) 0.9997(5)
H2 H 1.13950 -0.93330 0.99570
C4 C 1.2491(6) -0.9518(6) 1.0089(3)
H3 H 1.24670 -1.01920 1.01250
C5 C 1.3164(5) -0.9085(6) 1.0133(3)
H4 H 1.36140 -0.94480 1.01910
C6 C 1.3189(4) -0.8084(5) 1.0092(3)
H5 H 1.36620 -0.77730 1.01240
C7 C 1.3060(3) -0.5814(4) 1.0639(3)
C8 C 1.2680(4) -0.5411(6) 1.1064(3)
H6 H 1.21490 -0.53600 1.09780
C9 C 1.3047(4) -0.5076(6) 1.1613(3)
H7 H 1.27630 -0.48100 1.18990
C10 C 1.3794(5) -0.5118(5) 1.1754(4)
H8 H 1.40410 -0.48730 1.21300
C11 C 1.4185(4) -0.5515(6) 1.1351(4)
H9 H 1.47160 -0.55520 1.14440
C12 C 1.3824(4) -0.5871(6) 1.0801(4)
H10 H 1.41140 -0.61640 1.05290
C13 C 1.3039(3) -0.5960(5) 0.9327(3)
C14 C 1.3768(4) -0.6248(5) 0.9278(4)
H11 H 1.40420 -0.66170 0.95950
C15 C 1.4100(4) -0.6007(6) 0.8779(4)
H12 H 1.45940 -0.62200 0.87540
C16 C 1.3730(4) -0.5474(7) 0.8328(4)
H13 H 1.39650 -0.53000 0.79890
C17 C 1.3021(4) -0.5186(8) 0.8359(3)
H14 H 1.27530 -0.48250 0.80350
C18 C 1.2685(3) -0.5415(7) 0.8858(3)
H15 H 1.21930 -0.51880 0.88770
C19 C 1.0821(3) -0.4006(5) 0.7438(3)
C20 C 1.0835(4) -0.4968(5) 0.7315(3)
H16 H 1.07320 -0.54140 0.76130
C21 C 1.0999(5) -0.5293(7) 0.6757(4)
H17 H 1.09970 -0.59590 0.66760
C22 C 1.1161(4) -0.4677(8) 0.6330(3)
H18 H 1.12650 -0.49040 0.59480
C23 C 1.1175(5) -0.3733(8) 0.6450(4)
H19 H 1.12940 -0.32930 0.61540
C24 C 1.1016(4) -0.3403(6) 0.7000(3)
H20 H 1.10410 -0.27370 0.70800
C25 C 1.1176(4) -0.2637(6) 0.8393(3)
C26 C 1.1828(4) -0.2777(7) 0.8786(4)
H21 H 1.19560 -0.34010 0.89340
C27 C 1.2311(5) -0.2009(10) 0.8972(5)
H22 H 1.27600 -0.21040 0.92490
C28 C 1.2114(7) -0.1107(10) 0.8740(6)
H23 H 1.24380 -0.05840 0.88590
C29 C 1.1488(7) -0.0962(8) 0.8360(4)
H24 H 1.13600 -0.03400 0.82090
C30 C 1.1019(5) -0.1733(7) 0.8185(4)
H25 H 1.05710 -0.16250 0.79080
C31 C 0.9651(3) -0.3165(4) 0.7988(3)
C32 C 0.9352(4) -0.2750(5) 0.7435(4)
H26 H 0.96590 -0.27060 0.71250
C33 C 0.8639(5) -0.2405(6) 0.7319(5)
H27 H 0.84560 -0.21350 0.69330
C34 C 0.8201(5) -0.2447(6) 0.7745(6)
H28 H 0.77040 -0.22060 0.76610
C35 C 0.8453(4) -0.2834(6) 0.8311(5)
H29 H 0.81360 -0.28580 0.86150
C36 C 0.9183(3) -0.3191(5) 0.8425(3)
H30 H 0.93620 -0.34580 0.88130
C37 C 0.9456(4) -0.8494(5) 0.8417(3)
C38 C 0.8705(5) -0.8701(6) 0.8276(4)
H31 H 0.83670 -0.82210 0.81040
C39 C 0.8439(10) -0.9592(11) 0.8380(6)
H32 H 0.79150 -0.97120 0.82950
C40 C 0.8894(15) -1.0282(11) 0.8596(8)
H33 H 0.86980 -1.09040 0.86330
C41 C 0.9629(10) -1.0127(7) 0.8763(6)
H34 H 0.99480 -1.06150 0.89530
C42 C 0.9916(6) -0.9215(6) 0.8650(4)
H35 H 1.04410 -0.91040 0.87400
C43 C 1.0700(3) -0.7482(5) 0.8091(3)
C44 C 1.1355(4) -0.7296(8) 0.8395(5)
H36 H 1.13770 -0.70210 0.87880
C45 C 1.2023(5) -0.7471(12) 0.8184(7)
H37 H 1.24860 -0.73390 0.84360
C46 C 1.2017(5) -0.7821(8) 0.7634(6)
H38 H 1.24730 -0.79600 0.74860
C47 C 1.1386(5) -0.7970(8) 0.7302(4)
H39 H 1.13760 -0.81990 0.68980
C48 C 1.0722(4) -0.7805(7) 0.7516(4)
H40 H 1.02640 -0.79190 0.72540
C49 C 0.9222(3) -0.6738(4) 0.7761(3)
C50 C 0.8955(4) -0.7191(5) 0.7212(3)
H41 H 0.90510 -0.78520 0.71680
C51 C 0.8556(4) -0.6698(7) 0.6735(3)
H42 H 0.83740 -0.70190 0.63660
C52 C 0.8423(4) -0.5747(7) 0.6793(3)
H43 H 0.81640 -0.54010 0.64580
C53 C 0.8660(3) -0.5295(6) 0.7328(3)
H44 H 0.85460 -0.46400 0.73740
C54 C 0.9065(3) -0.5786(5) 0.7805(3)
H45 H 0.92390 -0.54580 0.81740
C55 C 0.8356(3) -0.6840(5) 0.9298(3)
H46 H 0.82030 -0.74780 0.91460
H47 H 0.82350 -0.63730 0.89690
H48 H 0.80870 -0.66740 0.96350
C56 C 0.9620(4) -0.7885(4) 1.0060(3)
H49 H 0.95120 -0.84680 0.98190
H50 H 0.93220 -0.78800 1.03940
H51 H 1.01550 -0.78660 1.02280
C57 C 1.5805(6) 0.1924(10) 0.9596(5)
C58 C 1.5419(5) 0.1578(8) 1.0047(8)
H52 H 1.52200 0.09420 1.00190
C59 C 1.5321(5) 0.2154(14) 1.0538(6)
H53 H 1.50550 0.19150 1.08490
C60 C 1.5609(8) 0.3075(13) 1.0579(6)
H54 H 1.55420 0.34730 1.09180
C61 C 1.5995(7) 0.3421(8) 1.0128(9)
H55 H 1.61940 0.40570 1.01560
C62 C 1.6093(5) 0.2845(12) 0.9637(6)
H56 H 1.63590 0.30840 0.93260
C63 C 1.5925(11) 0.1451(17) 0.9182(6)
H57 H 1.56910 0.08230 0.92040
H58 H 1.64670 0.13740 0.91980
H59 H 1.57150 0.17640 0.87990
O1B* O 1.03757(18) -0.4154(2) 1.00750(16)
Y1B* Y 0.93917(3) -0.46862(4) 1.05503(2)
N1B* N 0.8309(2) -0.4123(3) 1.0166(2)
P1B* P 0.75028(8) -0.37508(12) 1.00604(7)
C1B* C 0.7444(3) -0.2444(4) 0.9993(3)
C2B* C 0.8115(4) -0.1967(6) 1.0042(4)
H1B* H 0.85720 -0.23170 1.01040
C3B* C 0.8135(5) -0.0985(7) 1.0003(5)
H2B* H 0.86050 -0.06670 1.00430
C4B* C 0.7509(6) -0.0482(6) 0.9911(3)
H3B* H 0.75330 0.01920 0.98750
C5B* C 0.6836(5) -0.0915(6) 0.9867(3)
H4B* H 0.63860 -0.05520 0.98090
C6B* C 0.6811(4) -0.1916(5) 0.9908(3)
H5B* H 0.63380 -0.22270 0.98760
C7B* C 0.6940(3) -0.4186(4) 0.9361(3)
C8B* C 0.7320(4) -0.4589(6) 0.8936(3)
H6B* H 0.78510 -0.46400 0.90220
C9B* C 0.6953(4) -0.4924(6) 0.8387(3)
H7B* H 0.72370 -0.51900 0.81010
C10B* C 0.6206(5) -0.4882(5) 0.8246(4)
H8B* H 0.59590 -0.51270 0.78700
C11B* C 0.5815(4) -0.4485(6) 0.8649(4)
H9B* H 0.52840 -0.44480 0.85560
C12B* C 0.6176(4) -0.4129(6) 0.9199(4)
H10B* H 0.58860 -0.38360 0.94710
C13B* C 0.6961(3) -0.4040(5) 1.0673(3)
C14B* C 0.6232(4) -0.3752(5) 1.0722(4)
H11B* H 0.59580 -0.33830 1.04050
C15B* C 0.5900(4) -0.3993(6) 1.1221(4)
H12B* H 0.54060 -0.37800 1.12460
C16B* C 0.6270(4) -0.4526(7) 1.1672(4)
H13B* H 0.60350 -0.47000 1.20110
C17B* C 0.6979(4) -0.4814(8) 1.1641(3)
H14B* H 0.72470 -0.51750 1.19650
C18B* C 0.7315(3) -0.4585(7) 1.1142(3)
H15B* H 0.78070 -0.48120 1.11230
N2B* N 0.9358(2) -0.5502(4) 1.1368(2)
P2B* P 0.94201(8) -0.63210(13) 1.18283(7)
C19B* C 0.9179(3) -0.5994(5) 1.2562(3)
C20B* C 0.9165(4) -0.5032(5) 1.2685(3)
H16B* H 0.92680 -0.45860 1.23870
C21B* C 0.9001(5) -0.4707(7) 1.3243(4)
H17B* H 0.90030 -0.40410 1.33240
C22B* C 0.8839(4) -0.5323(8) 1.3670(3)
H18B* H 0.87350 -0.50960 1.40520
C23B* C 0.8825(5) -0.6267(8) 1.3550(4)
H19B* H 0.87060 -0.67070 1.38460
C24B* C 0.8984(4) -0.6597(6) 1.3000(3)
H20B* H 0.89590 -0.72630 1.29200
C25B* C 0.8824(4) -0.7363(6) 1.1607(3)
C26B* C 0.8172(4) -0.7223(7) 1.1214(4)
H21B* H 0.80440 -0.65990 1.10660
C27B* C 0.7689(5) -0.7991(10) 1.1028(5)
H22B* H 0.72400 -0.78960 1.07510
C28B* C 0.7886(7) -0.8893(10) 1.1260(6)
H23B* H 0.75620 -0.94160 1.11410
C29B* C 0.8512(7) -0.9038(8) 1.1640(4)
H24B* H 0.86400 -0.96600 1.17910
C30B* C 0.8981(5) -0.8267(7) 1.1815(4)
H25B* H 0.94290 -0.83750 1.20920
C31B* C 1.0349(3) -0.6835(4) 1.2012(3)
C32B* C 1.0648(4) -0.7250(5) 1.2565(4)
H26B* H 1.03410 -0.72940 1.28750
C33B* C 1.1361(5) -0.7595(6) 1.2681(5)
H27B* H 1.15440 -0.78650 1.30670
C34B* C 1.1799(5) -0.7553(6) 1.2255(6)
H28B* H 1.22960 -0.77940 1.23390
C35B* C 1.1547(4) -0.7166(6) 1.1689(5)
H29B* H 1.18640 -0.71420 1.13850
C36B* C 1.0817(3) -0.6809(5) 1.1575(3)
H30B* H 1.06380 -0.65420 1.11870
N3B* N 1.0077(2) -0.3244(3) 1.10075(18)
P3B* P 1.01705(8) -0.26862(11) 1.16323(7)
C37B* C 1.0544(4) -0.1506(5) 1.1583(3)
C38B* C 1.1295(5) -0.1299(6) 1.1724(4)
H31B* H 1.16330 -0.17790 1.18960
C39B* C 1.1561(10) -0.0408(11) 1.1620(6)
H32B* H 1.20850 -0.02880 1.17050
C40B* C 1.1106(15) 0.0282(11) 1.1404(8)
H33B* H 1.13020 0.09040 1.13670
C41B* C 1.0371(10) 0.0127(7) 1.1237(6)
H34B* H 1.00520 0.06150 1.10470
C42B* C 1.0084(6) -0.0785(6) 1.1350(4)
H35B* H 0.95590 -0.08960 1.12600
C43B* C 0.9300(3) -0.2518(5) 1.1909(3)
C44B* C 0.8645(4) -0.2704(8) 1.1605(5)
H36B* H 0.86230 -0.29790 1.12120
C45B* C 0.7977(5) -0.2529(12) 1.1816(7)
H37B* H 0.75140 -0.26610 1.15640
C46B* C 0.7983(5) -0.2179(8) 1.2366(6)
H38B* H 0.75270 -0.20400 1.25140
C47B* C 0.8614(5) -0.2030(8) 1.2698(4)
H39B* H 0.86240 -0.18010 1.31020
C48B* C 0.9278(4) -0.2195(7) 1.2484(4)
H40B* H 0.97360 -0.20810 1.27460
C49B* C 1.0778(3) -0.3262(4) 1.2239(3)
C50B* C 1.1045(4) -0.2809(5) 1.2788(3)
H41B* H 1.09490 -0.21480 1.28320
C51B* C 1.1444(4) -0.3302(7) 1.3265(3)
H42B* H 1.16260 -0.29810 1.36340
C52B* C 1.1577(4) -0.4253(7) 1.3207(3)
H43B* H 1.18360 -0.45990 1.35420
C53B* C 1.1340(3) -0.4705(6) 1.2672(3)
H44B* H 1.14540 -0.53600 1.26260
C54B* C 1.0935(3) -0.4214(5) 1.2195(3)
H45B* H 1.07610 -0.45420 1.18260
Si1B* Si 1.06233(8) -0.31715(11) 1.04323(7)
C55B* C 1.1644(3) -0.3160(5) 1.0702(3)
H46B* H 1.17970 -0.25220 1.08540
H47B* H 1.17650 -0.36270 1.10310
H48B* H 1.19130 -0.33260 1.03650
C56B* C 1.0380(4) -0.2115(4) 0.9940(3)
H49B* H 1.04880 -0.15320 1.01810
H50B* H 1.06780 -0.21200 0.96060
H51B* H 0.98450 -0.21340 0.97720

loop_
_atom_type_symbol
_atom_type_radius_bond
C 0.68
H 0.23
N 0.68
O 0.68
P 1.05
Si 1.20
Y 1.51
